data_1568256
loop_
_publ_author_name
'Parr, Joseph M.'
'Phanopoulos, Andreas'
'Vickneswaran, Aaranjah'
'Crimmin, Mark R.'

_publ_section_title
;
 Understanding the role of ring strain in &#x3b2;-alkyl migration at Mg
 and Zn centres.
;
_journal_issue 6
_journal_name_full 'Chemical science'
_journal_page_first 1590
_journal_page_last 1597
_journal_paper_doi 10.1039/d2sc06288g
_journal_volume 14
_journal_year 2023
_chemical_formula_moiety 'C35 H52 N2 Zn'
_chemical_formula_sum 'C35 H52 N2 Zn'
_chemical_formula_weight 566.15
_space_group_crystal_system monoclinic
_space_group_IT_number 14
_space_group_name_Hall '-P 2yn'
_space_group_name_H-M_alt 'P 1 21/n 1'
_atom_sites_solution_hydrogens geom
_atom_sites_solution_primary dual
_audit_creation_date 2022-10-07
_audit_creation_method
;
Olex2 1.5
(compiled 2022.04.07 svn.rca3783a0 for OlexSys, GUI svn.r6498)
;
_audit_update_record
;
2022-10-07 deposited with the CCDC.	2023-01-09 downloaded from the CCDC.
;
_cell_angle_alpha 90
_cell_angle_beta 96.264(2)
_cell_angle_gamma 90
_cell_formula_units_Z 4
_cell_length_a 11.2164(3)
_cell_length_b 20.8079(5)
_cell_length_c 14.1171(4)
_cell_measurement_reflns_used 3626
_cell_measurement_temperature 173.00(10)
_cell_measurement_theta_max 72.9910
_cell_measurement_theta_min 3.7630
_cell_volume 3275.12(15)
_computing_cell_refinement 'CrysAlisPro 1.171.38.46 (Rigaku OD, 2015)'
_computing_data_collection 'CrysAlisPro 1.171.38.46 (Rigaku OD, 2015)'
_computing_data_reduction 'CrysAlisPro 1.171.38.46 (Rigaku OD, 2015)'
_computing_molecular_graphics 'Olex2 1.5 (Dolomanov et al., 2009)'
_computing_publication_material 'Olex2 1.5 (Dolomanov et al., 2009)'
_computing_structure_refinement 'SHELXL 2018/3 (Sheldrick, 2015)'
_computing_structure_solution 'SHELXT 2018/2 (Sheldrick, 2018)'
_diffrn_ambient_environment N~2~
_diffrn_ambient_temperature 173.00(10)
_diffrn_detector 'CCD plate'
_diffrn_detector_area_resol_mean 10.4115
_diffrn_detector_type Atlas
_diffrn_measured_fraction_theta_full 0.986
_diffrn_measured_fraction_theta_max 0.949
_diffrn_measurement_details
;
List of Runs (angles in degrees, time in seconds):

  # Type    Start    End  Width  t~exp~   \w     \q     \k     \f   Frames
#--------------------------------------------------------------------------
  1  \w    -71.00  29.00   1.00    1.64    --  -42.23  77.00  30.00  100
  2  \w     23.00 109.00   1.00    1.64    --   42.23  38.00-180.00   86
  3  \w     76.00 128.00   1.00    5.71    --  105.75 -61.00-150.00   52
  4  \w     34.00  60.00   1.00    5.71    --  105.75 -61.00-150.00   26
  5  \w     59.00 135.00   1.00    5.71    --  105.75 -61.00  60.00   76
  6  \w     73.00 178.00   1.00    5.71    --  105.75 125.00 150.00  105
  7  \w     82.00 175.00   1.00    5.71    --  105.75 125.00  30.00   93
;
_diffrn_measurement_device 'four-circle diffractometer'
_diffrn_measurement_device_type 'Xcalibur, Atlas, Ultra'
_diffrn_measurement_method '\w scans'
_diffrn_orient_matrix_type 'CrysAlisPro convention (1999,Acta A55,543-557)'
_diffrn_orient_matrix_UB_11 0.0901727000
_diffrn_orient_matrix_UB_12 -0.0347753000
_diffrn_orient_matrix_UB_13 -0.0571817000
_diffrn_orient_matrix_UB_21 0.0792874000
_diffrn_orient_matrix_UB_22 0.0606838000
_diffrn_orient_matrix_UB_23 0.0053612000
_diffrn_orient_matrix_UB_31 0.0682801000
_diffrn_orient_matrix_UB_32 -0.0245951000
_diffrn_orient_matrix_UB_33 0.0934190000
_diffrn_radiation_monochromator mirror
_diffrn_radiation_probe x-ray
_diffrn_radiation_type 'Cu K\a'
_diffrn_radiation_wavelength 1.54184
_diffrn_reflns_av_R_equivalents 0.0309
_diffrn_reflns_av_unetI/netI 0.0416
_diffrn_reflns_Laue_measured_fraction_full 0.986
_diffrn_reflns_Laue_measured_fraction_max 0.949
_diffrn_reflns_limit_h_max 13
_diffrn_reflns_limit_h_min -12
_diffrn_reflns_limit_k_max 17
_diffrn_reflns_limit_k_min -24
_diffrn_reflns_limit_l_max 17
_diffrn_reflns_limit_l_min -16
_diffrn_reflns_number 10970
_diffrn_reflns_point_group_measured_fraction_full 0.986
_diffrn_reflns_point_group_measured_fraction_max 0.949
_diffrn_reflns_theta_full 67.684
_diffrn_reflns_theta_max 73.736
_diffrn_reflns_theta_min 3.799
_diffrn_source 'fine-focus sealed X-ray tube'
_diffrn_source_type 'Enhance Ultra (Cu) X-ray Source'
_exptl_absorpt_coefficient_mu 1.199
_exptl_absorpt_correction_T_max 1.00000
_exptl_absorpt_correction_T_min 0.94248
_exptl_absorpt_correction_type multi-scan
_exptl_absorpt_process_details
;
CrysAlisPro 1.171.38.46 (Rigaku Oxford Diffraction, 2015)
Empirical absorption correction using spherical harmonics,
 implemented in SCALE3 ABSPACK scaling algorithm.
;
_exptl_crystal_colour 'clear colourless'
_exptl_crystal_colour_lustre clear
_exptl_crystal_colour_primary colourless
_exptl_crystal_density_diffrn 1.148
_exptl_crystal_description block
_exptl_crystal_F_000 1224
_exptl_crystal_size_max 0.1474
_exptl_crystal_size_mid 0.1033
_exptl_crystal_size_min 0.0661
_refine_diff_density_max 3.400
_refine_diff_density_min -0.515
_refine_diff_density_rms 0.117
_refine_ls_extinction_method none
_refine_ls_goodness_of_fit_ref 1.047
_refine_ls_hydrogen_treatment constr
_refine_ls_matrix_type full
_refine_ls_number_parameters 374
_refine_ls_number_reflns 6283
_refine_ls_number_restraints 38
_refine_ls_restrained_S_all 1.059
_refine_ls_R_factor_all 0.0964
_refine_ls_R_factor_gt 0.0791
_refine_ls_shift/su_max 0.000
_refine_ls_shift/su_mean 0.000
_refine_ls_structure_factor_coef Fsqd
_refine_ls_weighting_details 'w=1/[\s^2^(Fo^2^)+(0.1635P)^2^+1.6655P] where P=(Fo^2^+2Fc^2^)/3'
_refine_ls_weighting_scheme calc
_refine_ls_wR_factor_gt 0.2064
_refine_ls_wR_factor_ref 0.2418
_reflns_Friedel_coverage 0.000
_reflns_number_gt 4761
_reflns_number_total 6283
_reflns_threshold_expression 'I > 2\s(I)'
_cod_data_source_file d2sc06288g3.cif
_cod_data_source_block 5c
_cod_depositor_comments 'Adding full bibliography for 1568253--1568256.cif.'
_cod_original_cell_volume 3275.11(15)
_cod_database_code 1568256
_shelx_shelxl_version_number 2018/3
_chemical_oxdiff_formula 'C35 H52 N2 Zn'
_chemical_oxdiff_usercomment AP197
_shelx_space_group_comment
;
The symmetry employed for this shelxl refinement is uniquely defined
by the following loop, which should always be used as a source of
symmetry information in preference to the above space-group names.
They are only intended as comments.
;
_olex2_refinement_description
;
1. Fixed Uiso
 At 1.2 times of:
  All C(H) groups, All C(H,H) groups
 At 1.5 times of:
  All C(H,H,H) groups
2. Restrained distances
 C7-C9B \\sim C7-C9A
 with sigma of 0.02
 C7-C8B \\sim C7-C8A
 with sigma of 0.02
3. Uiso/Uaniso restraints and constraints
C9B \\sim C9A \\sim C7 \\sim C8A \\sim C8B: within 2A with sigma of 0.01 and
sigma for terminal atoms of 0.02 within 2A
4. Others
 Sof(H7B)=Sof(C8A)=Sof(H8AA)=Sof(H8AB)=Sof(H8AC)=Sof(C9A)=Sof(H9AA)=Sof(H9AB)=
 Sof(H9AC)=1-FVAR(1)
 Sof(H7A)=Sof(C9B)=Sof(H9BA)=Sof(H9BB)=Sof(H9BC)=Sof(C8B)=Sof(H8BA)=Sof(H8BB)=
 Sof(H8BC)=FVAR(1)
5.a Ternary CH refined with riding coordinates:
 C10(H10), C27(H27), C31(H31), C24(H24), C7(H7A), C7(H7B)
5.b Secondary CH2 refined with riding coordinates:
 C35(H35A,H35B), C33(H33A,H33B), C34(H34A,H34B), C30(H30A,H30B), C32(H32A,H32B)
5.c Aromatic/amide H refined with riding coordinates:
 C14(H14), C22(H22), C4(H4), C5(H5), C3(H3), C21(H21), C20(H20)
5.d Idealised Me refined as rotating group:
 C16(H16A,H16B,H16C), C17(H17A,H17B,H17C), C29(H29A,H29B,H29C), C12(H12A,H12B,
 H12C), C11(H11A,H11B,H11C), C28(H28A,H28B,H28C), C25(H25A,H25B,H25C), C26(H26A,
 H26B,H26C), C9B(H9BA,H9BB,H9BC), C8B(H8BA,H8BB,H8BC), C8A(H8AA,H8AB,H8AC),
 C9A(H9AA,H9AB,H9AC)
;
_olex2_submission_special_instructions 'No special instructions were received'
_oxdiff_exptl_absorpt_empirical_details
;
Empirical correction (ABSPACK) includes:
- Absorption correction using spherical harmonics
- Frame scaling
;
_oxdiff_exptl_absorpt_empirical_full_max 1.123
_oxdiff_exptl_absorpt_empirical_full_min 0.927

loop_
_space_group_symop_operation_xyz
'x, y, z'
'-x+1/2, y+1/2, -z+1/2'
'-x, -y, -z'
'x-1/2, -y-1/2, z-1/2'

loop_
_atom_site_label
_atom_site_type_symbol
_atom_site_fract_x
_atom_site_fract_y
_atom_site_fract_z
_atom_site_U_iso_or_equiv
_atom_site_adp_type
_atom_site_occupancy
_atom_site_site_symmetry_order
_atom_site_calc_flag
_atom_site_refinement_flags_posn
_atom_site_refinement_flags_adp
_atom_site_refinement_flags_occupancy
_atom_site_disorder_assembly
_atom_site_disorder_group
Zn1 Zn 0.38340(4) 0.71844(2) 0.61848(3) 0.0319(2) Uani 1 1 d . . . . .
N1 N 0.3640(2) 0.78909(13) 0.7057(2) 0.0267(6) Uani 1 1 d . . . . .
N2 N 0.3681(2) 0.64972(13) 0.71288(18) 0.0272(5) Uani 1 1 d . . . . .
C13 C 0.3457(3) 0.78172(14) 0.7970(2) 0.0260(7) Uani 1 1 d . . . . .
C14 C 0.3375(3) 0.72149(14) 0.8412(2) 0.0280(7) Uani 1 1 d . . . . .
H14 H 0.321923 0.722710 0.904498 0.034 Uiso 1 1 calc R U . . .
C1 C 0.3745(3) 0.85276(15) 0.6656(3) 0.0354(8) Uani 1 1 d . . . . .
C15 C 0.3495(3) 0.66026(16) 0.8033(2) 0.0299(7) Uani 1 1 d . . . . .
C18 C 0.3832(3) 0.58554(15) 0.6792(2) 0.0307(7) Uani 1 1 d . . . . .
C6 C 0.2722(3) 0.88499(17) 0.6245(2) 0.0331(7) Uani 1 1 d . . . . .
C16 C 0.3312(3) 0.84070(17) 0.8564(3) 0.0354(7) Uani 1 1 d . . . . .
H16A H 0.403489 0.865737 0.860401 0.053 Uiso 1 1 calc R U . . .
H16B H 0.315584 0.828041 0.919296 0.053 Uiso 1 1 calc R U . . .
H16C H 0.265396 0.865935 0.827533 0.053 Uiso 1 1 calc R U . . .
C23 C 0.2818(3) 0.55154(15) 0.6359(2) 0.0302(7) Uani 1 1 d . . . . .
C17 C 0.3406(3) 0.60414(17) 0.8692(2) 0.0366(7) Uani 1 1 d . . . . .
H17A H 0.272712 0.578185 0.846334 0.055 Uiso 1 1 calc R U . . .
H17B H 0.330913 0.619584 0.931971 0.055 Uiso 1 1 calc R U . . .
H17C H 0.412362 0.578823 0.871327 0.055 Uiso 1 1 calc R U . . .
C10 C 0.1483(3) 0.85486(18) 0.6224(3) 0.0386(8) Uani 1 1 d . . . . .
H10 H 0.150979 0.824084 0.675119 0.046 Uiso 1 1 calc R U . . .
C22 C 0.3011(4) 0.49288(17) 0.5942(3) 0.0404(8) Uani 1 1 d . . . . .
H22 H 0.235723 0.470153 0.565027 0.048 Uiso 1 1 calc R U . . .
C27 C 0.1555(3) 0.57838(17) 0.6361(3) 0.0358(7) Uani 1 1 d . . . . .
H27 H 0.157480 0.609459 0.688429 0.043 Uiso 1 1 calc R U . . .
C35 C 0.4903(4) 0.72207(19) 0.3257(3) 0.0455(10) Uani 1 1 d . . . . .
H35A H 0.560298 0.694558 0.327612 0.055 Uiso 1 1 calc R U . . .
H35B H 0.421001 0.698042 0.297869 0.055 Uiso 1 1 calc R U . . .
C4 C 0.3996(4) 0.97168(18) 0.5837(3) 0.0446(9) Uani 1 1 d . . . . .
H4 H 0.407514 1.011714 0.555819 0.054 Uiso 1 1 calc R U . . .
C5 C 0.2869(4) 0.94403(18) 0.5820(3) 0.0392(8) Uani 1 1 d . . . . .
H5 H 0.220432 0.965383 0.551909 0.047 Uiso 1 1 calc R U . . .
C3 C 0.4984(4) 0.94104(19) 0.6257(3) 0.0459(9) Uani 1 1 d . . . . .
H3 H 0.573139 0.960401 0.625835 0.055 Uiso 1 1 calc R U . . .
C19 C 0.4989(3) 0.56013(17) 0.6815(3) 0.0375(8) Uani 1 1 d . . . . .
C2 C 0.4898(3) 0.88085(18) 0.6686(3) 0.0403(8) Uani 1 1 d . . . . .
C21 C 0.4149(4) 0.46693(17) 0.5945(3) 0.0449(9) Uani 1 1 d . . . . .
H21 H 0.425749 0.427542 0.565509 0.054 Uiso 1 1 calc R U . . .
C33 C 0.4982(4) 0.8395(2) 0.3342(3) 0.0496(10) Uani 1 1 d . . . . .
H33A H 0.577209 0.855412 0.357637 0.060 Uiso 1 1 calc R U . . .
H33B H 0.452434 0.874152 0.301953 0.060 Uiso 1 1 calc R U . . .
C20 C 0.5129(4) 0.50062(19) 0.6388(3) 0.0453(9) Uani 1 1 d . . . . .
H20 H 0.589267 0.483019 0.639961 0.054 Uiso 1 1 calc R U . . .
C34 C 0.5079(4) 0.78229(19) 0.2664(3) 0.0485(10) Uani 1 1 d . . . . .
H34A H 0.446480 0.784930 0.212545 0.058 Uiso 1 1 calc R U . . .
H34B H 0.585889 0.781659 0.242776 0.058 Uiso 1 1 calc R U . . .
C29 C 0.0639(4) 0.5271(2) 0.6538(3) 0.0512(10) Uani 1 1 d . . . . .
H29A H 0.059437 0.495924 0.603377 0.077 Uiso 1 1 calc R U . . .
H29B H -0.013289 0.546694 0.655661 0.077 Uiso 1 1 calc R U . . .
H29C H 0.087666 0.506213 0.713548 0.077 Uiso 1 1 calc R U . . .
C12 C 0.0512(4) 0.9043(3) 0.6367(4) 0.0573(11) Uani 1 1 d . . . . .
H12A H 0.072653 0.927302 0.695054 0.086 Uiso 1 1 calc R U . . .
H12B H -0.023949 0.882768 0.639753 0.086 Uiso 1 1 calc R U . . .
H12C H 0.043888 0.933992 0.584309 0.086 Uiso 1 1 calc R U . . .
C31 C 0.4713(5) 0.7445(2) 0.4267(3) 0.0532(11) Uani 1 1 d . . . . .
H31 H 0.552508 0.746381 0.460227 0.064 Uiso 1 1 calc R U . . .
C24 C 0.6087(3) 0.5955(2) 0.7279(3) 0.0471(9) Uani 1 1 d . . . . .
H24 H 0.579731 0.633863 0.758584 0.057 Uiso 1 1 calc R U . . .
C11 C 0.1164(4) 0.8177(2) 0.5302(4) 0.0567(11) Uani 1 1 d . . . . .
H11A H 0.115423 0.846527 0.477004 0.085 Uiso 1 1 calc R U . . .
H11B H 0.038714 0.798499 0.530768 0.085 Uiso 1 1 calc R U . . .
H11C H 0.175072 0.784701 0.524695 0.085 Uiso 1 1 calc R U . . .
C30 C 0.4064(5) 0.7005(2) 0.4850(3) 0.0558(11) Uani 1 1 d . . . . .
H30A H 0.446494 0.659264 0.484365 0.067 Uiso 1 1 calc R U . . .
H30B H 0.327095 0.694663 0.451211 0.067 Uiso 1 1 calc R U . . .
C7 C 0.6007(4) 0.8478(2) 0.7161(4) 0.0632(13) Uani 1 1 d D U . . .
H7A H 0.578742 0.803989 0.733007 0.076 Uiso 0.42(2) 1 calc R U P A 1
H7B H 0.571376 0.818551 0.762816 0.076 Uiso 0.58(2) 1 calc R U P A 2
C28 C 0.1157(4) 0.6144(3) 0.5439(4) 0.0623(13) Uani 1 1 d . . . . .
H28A H 0.170242 0.649091 0.536322 0.093 Uiso 1 1 calc R U . . .
H28B H 0.036440 0.631219 0.546418 0.093 Uiso 1 1 calc R U . . .
H28C H 0.115389 0.585452 0.490867 0.093 Uiso 1 1 calc R U . . .
C32 C 0.4346(5) 0.8132(2) 0.4152(4) 0.0623(13) Uani 1 1 d . . . . .
H32A H 0.457956 0.836904 0.473367 0.075 Uiso 1 1 calc R U . . .
H32B H 0.348351 0.816499 0.400114 0.075 Uiso 1 1 calc R U . . .
C25 C 0.6783(5) 0.5557(3) 0.8057(5) 0.0755(16) Uani 1 1 d . . . . .
H25A H 0.626529 0.544282 0.852854 0.113 Uiso 1 1 calc R U . . .
H25B H 0.744736 0.580350 0.835001 0.113 Uiso 1 1 calc R U . . .
H25C H 0.707668 0.517373 0.778328 0.113 Uiso 1 1 calc R U . . .
C26 C 0.6867(5) 0.6185(4) 0.6536(5) 0.091(2) Uani 1 1 d . . . . .
H26A H 0.730228 0.582774 0.631530 0.137 Uiso 1 1 calc R U . . .
H26B H 0.742169 0.650184 0.681253 0.137 Uiso 1 1 calc R U . . .
H26C H 0.637033 0.637088 0.600975 0.137 Uiso 1 1 calc R U . . .
C9B C 0.665(2) 0.8774(14) 0.7995(13) 0.098(5) Uani 0.42(2) 1 d D U P A 1
H9BA H 0.685024 0.920952 0.784850 0.147 Uiso 0.42(2) 1 calc R U P A 1
H9BB H 0.737745 0.853800 0.817726 0.147 Uiso 0.42(2) 1 calc R U P A 1
H9BC H 0.616068 0.877126 0.850934 0.147 Uiso 0.42(2) 1 calc R U P A 1
C8B C 0.6882(12) 0.8434(11) 0.6320(10) 0.070(4) Uani 0.42(2) 1 d D U P A 1
H8BA H 0.645837 0.823690 0.576737 0.105 Uiso 0.42(2) 1 calc R U P A 1
H8BB H 0.757457 0.818058 0.653431 0.105 Uiso 0.42(2) 1 calc R U P A 1
H8BC H 0.713028 0.885835 0.616110 0.105 Uiso 0.42(2) 1 calc R U P A 1
C8A C 0.6681(11) 0.8066(8) 0.6557(10) 0.078(4) Uani 0.58(2) 1 d D U P A 2
H8AA H 0.614341 0.776548 0.621805 0.117 Uiso 0.58(2) 1 calc R U P A 2
H8AB H 0.729133 0.783664 0.695020 0.117 Uiso 0.58(2) 1 calc R U P A 2
H8AC H 0.704748 0.832850 0.611023 0.117 Uiso 0.58(2) 1 calc R U P A 2
C9A C 0.6846(12) 0.8954(5) 0.7756(8) 0.057(3) Uani 0.58(2) 1 d D U P A 2
H9AA H 0.726333 0.921321 0.733709 0.086 Uiso 0.58(2) 1 calc R U P A 2
H9AB H 0.741570 0.871781 0.817824 0.086 Uiso 0.58(2) 1 calc R U P A 2
H9AC H 0.637750 0.922536 0.812250 0.086 Uiso 0.58(2) 1 calc R U P A 2

loop_
_atom_site_aniso_label
_atom_site_aniso_U_11
_atom_site_aniso_U_22
_atom_site_aniso_U_33
_atom_site_aniso_U_23
_atom_site_aniso_U_13
_atom_site_aniso_U_12
Zn1 0.0441(3) 0.0225(3) 0.0303(3) -0.00131(15) 0.0097(2) -0.00133(17)
N1 0.0293(13) 0.0245(13) 0.0264(13) -0.0004(10) 0.0043(10) -0.0004(10)
N2 0.0328(13) 0.0207(13) 0.0283(12) -0.0010(10) 0.0039(10) -0.0021(10)
C13 0.0246(14) 0.0233(16) 0.0302(16) -0.0038(11) 0.0032(12) -0.0021(11)
C14 0.0323(16) 0.0268(17) 0.0247(15) -0.0039(11) 0.0016(12) -0.0037(12)
C1 0.0274(15) 0.0155(14) 0.063(2) 0.0097(14) 0.0034(14) -0.0018(12)
C15 0.0272(15) 0.0284(16) 0.0340(16) 0.0005(13) 0.0024(12) -0.0034(12)
C18 0.0379(17) 0.0222(15) 0.0327(16) 0.0023(12) 0.0063(13) -0.0007(12)
C6 0.0367(17) 0.0301(17) 0.0336(16) 0.0011(13) 0.0084(13) 0.0022(13)
C16 0.0428(18) 0.0283(17) 0.0361(17) -0.0061(13) 0.0089(14) -0.0006(14)
C23 0.0366(17) 0.0224(15) 0.0321(16) 0.0005(12) 0.0060(13) -0.0047(12)
C17 0.0467(19) 0.0286(17) 0.0353(17) 0.0039(13) 0.0077(14) -0.0010(14)
C10 0.0320(17) 0.039(2) 0.0445(19) 0.0083(15) 0.0039(14) 0.0009(14)
C22 0.053(2) 0.0271(17) 0.0426(19) -0.0051(14) 0.0130(16) -0.0056(15)
C27 0.0339(17) 0.0314(17) 0.0418(18) -0.0063(14) 0.0029(14) -0.0066(14)
C35 0.056(2) 0.046(2) 0.038(2) -0.0038(15) 0.0199(18) -0.0023(17)
C4 0.058(2) 0.0285(18) 0.049(2) 0.0041(15) 0.0137(18) -0.0048(17)
C5 0.052(2) 0.0306(18) 0.0362(17) 0.0046(14) 0.0098(15) 0.0059(15)
C3 0.049(2) 0.034(2) 0.057(2) 0.0001(17) 0.0181(18) -0.0131(16)
C19 0.0349(17) 0.0327(18) 0.0457(19) 0.0036(14) 0.0087(15) 0.0041(14)
C2 0.0347(18) 0.0301(18) 0.058(2) -0.0036(15) 0.0140(16) -0.0049(14)
C21 0.063(2) 0.0243(17) 0.051(2) -0.0064(15) 0.0216(19) 0.0034(16)
C33 0.055(2) 0.045(2) 0.052(2) 0.0062(18) 0.0190(19) -0.0003(19)
C20 0.046(2) 0.0329(19) 0.060(2) 0.0008(17) 0.0199(18) 0.0079(16)
C34 0.050(2) 0.057(3) 0.040(2) 0.0049(16) 0.0145(18) 0.0038(18)
C29 0.044(2) 0.052(2) 0.060(2) -0.0023(19) 0.0158(18) -0.0109(18)
C12 0.042(2) 0.070(3) 0.062(3) 0.009(2) 0.0138(19) 0.015(2)
C31 0.084(3) 0.040(2) 0.041(2) -0.0052(17) 0.029(2) -0.002(2)
C24 0.0336(18) 0.047(2) 0.060(2) -0.0022(19) 0.0038(17) 0.0026(16)
C11 0.046(2) 0.056(3) 0.065(3) -0.006(2) -0.008(2) -0.008(2)
C30 0.091(3) 0.039(2) 0.041(2) -0.0079(17) 0.024(2) -0.007(2)
C7 0.0329(19) 0.050(3) 0.108(4) 0.013(3) 0.013(2) -0.0030(18)
C28 0.047(2) 0.071(3) 0.067(3) 0.021(2) -0.006(2) -0.005(2)
C32 0.092(4) 0.045(3) 0.056(3) 0.007(2) 0.035(3) -0.001(2)
C25 0.062(3) 0.076(4) 0.083(4) -0.006(3) -0.018(3) 0.008(3)
C26 0.056(3) 0.129(6) 0.088(4) 0.006(4) 0.008(3) -0.044(4)
C9B 0.105(11) 0.133(13) 0.054(8) 0.013(9) 0.003(8) 0.037(10)
C8B 0.048(6) 0.065(9) 0.093(8) -0.032(7) -0.009(6) 0.025(6)
C8A 0.064(6) 0.057(7) 0.108(8) -0.036(6) -0.016(5) 0.028(5)
C9A 0.073(6) 0.050(5) 0.045(5) 0.009(4) -0.007(4) -0.002(4)

loop_
_atom_type_symbol
_atom_type_description
_atom_type_scat_dispersion_real
_atom_type_scat_dispersion_imag
_atom_type_scat_source
C C 0.0181 0.0091 'International Tables Vol C Tables 4.2.6.8 and 6.1.1.4'
H H 0.0000 0.0000 'International Tables Vol C Tables 4.2.6.8 and 6.1.1.4'
N N 0.0311 0.0180 'International Tables Vol C Tables 4.2.6.8 and 6.1.1.4'
Zn Zn -1.5491 0.6778 'International Tables Vol C Tables 4.2.6.8 and 6.1.1.4'

loop_
_geom_angle_atom_site_label_1
_geom_angle_atom_site_label_2
_geom_angle_atom_site_label_3
_geom_angle
_geom_angle_site_symmetry_1
_geom_angle_site_symmetry_3
_geom_angle_publ_flag
N1 Zn1 N2 95.51(12) . . ?
N1 Zn1 C30 141.80(16) . . ?
C30 Zn1 N2 122.67(16) . . ?
C13 N1 Zn1 124.3(2) . . ?
C13 N1 C1 120.6(3) . . ?
C1 N1 Zn1 115.1(2) . . ?
C15 N2 Zn1 124.1(2) . . ?
C15 N2 C18 120.4(3) . . ?
C18 N2 Zn1 115.4(2) . . ?
N1 C13 C14 123.7(3) . . ?
N1 C13 C16 118.8(3) . . ?
C14 C13 C16 117.6(3) . . ?
C13 C14 H14 115.5 . . ?
C15 C14 C13 129.1(3) . . ?
C15 C14 H14 115.5 . . ?
C6 C1 N1 120.1(3) . . ?
C6 C1 C2 121.3(3) . . ?
C2 C1 N1 118.6(3) . . ?
N2 C15 C14 123.3(3) . . ?
N2 C15 C17 119.5(3) . . ?
C14 C15 C17 117.2(3) . . ?
C23 C18 N2 119.3(3) . . ?
C19 C18 N2 119.1(3) . . ?
C19 C18 C23 121.3(3) . . ?
C1 C6 C10 121.1(3) . . ?
C5 C6 C1 118.2(3) . . ?
C5 C6 C10 120.6(3) . . ?
C13 C16 H16A 109.5 . . ?
C13 C16 H16B 109.5 . . ?
C13 C16 H16C 109.5 . . ?
H16A C16 H16B 109.5 . . ?
H16A C16 H16C 109.5 . . ?
H16B C16 H16C 109.5 . . ?
C18 C23 C27 121.2(3) . . ?
C22 C23 C18 117.9(3) . . ?
C22 C23 C27 120.9(3) . . ?
C15 C17 H17A 109.5 . . ?
C15 C17 H17B 109.5 . . ?
C15 C17 H17C 109.5 . . ?
H17A C17 H17B 109.5 . . ?
H17A C17 H17C 109.5 . . ?
H17B C17 H17C 109.5 . . ?
C6 C10 H10 107.6 . . ?
C6 C10 C12 112.5(3) . . ?
C6 C10 C11 110.8(3) . . ?
C12 C10 H10 107.6 . . ?
C11 C10 H10 107.6 . . ?
C11 C10 C12 110.5(3) . . ?
C23 C22 H22 119.0 . . ?
C23 C22 C21 122.0(4) . . ?
C21 C22 H22 119.0 . . ?
C23 C27 H27 107.4 . . ?
C23 C27 C28 111.3(3) . . ?
C29 C27 C23 112.8(3) . . ?
C29 C27 H27 107.4 . . ?
C29 C27 C28 110.1(3) . . ?
C28 C27 H27 107.4 . . ?
H35A C35 H35B 108.5 . . ?
C34 C35 H35A 110.2 . . ?
C34 C35 H35B 110.2 . . ?
C34 C35 C31 107.3(3) . . ?
C31 C35 H35A 110.2 . . ?
C31 C35 H35B 110.2 . . ?
C5 C4 H4 119.6 . . ?
C3 C4 H4 119.6 . . ?
C3 C4 C5 120.8(4) . . ?
C6 C5 C4 120.8(4) . . ?
C6 C5 H5 119.6 . . ?
C4 C5 H5 119.6 . . ?
C4 C3 H3 119.4 . . ?
C4 C3 C2 121.2(4) . . ?
C2 C3 H3 119.4 . . ?
C18 C19 C24 122.2(3) . . ?
C20 C19 C18 118.3(4) . . ?
C20 C19 C24 119.5(3) . . ?
C1 C2 C7 122.0(3) . . ?
C3 C2 C1 117.5(4) . . ?
C3 C2 C7 120.5(4) . . ?
C22 C21 H21 120.4 . . ?
C22 C21 C20 119.1(3) . . ?
C20 C21 H21 120.4 . . ?
H33A C33 H33B 108.8 . . ?
C34 C33 H33A 110.7 . . ?
C34 C33 H33B 110.7 . . ?
C32 C33 H33A 110.7 . . ?
C32 C33 H33B 110.7 . . ?
C32 C33 C34 105.1(3) . . ?
C19 C20 H20 119.3 . . ?
C21 C20 C19 121.4(4) . . ?
C21 C20 H20 119.3 . . ?
C35 C34 C33 105.7(3) . . ?
C35 C34 H34A 110.6 . . ?
C35 C34 H34B 110.6 . . ?
C33 C34 H34A 110.6 . . ?
C33 C34 H34B 110.6 . . ?
H34A C34 H34B 108.7 . . ?
C27 C29 H29A 109.5 . . ?
C27 C29 H29B 109.5 . . ?
C27 C29 H29C 109.5 . . ?
H29A C29 H29B 109.5 . . ?
H29A C29 H29C 109.5 . . ?
H29B C29 H29C 109.5 . . ?
C10 C12 H12A 109.5 . . ?
C10 C12 H12B 109.5 . . ?
C10 C12 H12C 109.5 . . ?
H12A C12 H12B 109.5 . . ?
H12A C12 H12C 109.5 . . ?
H12B C12 H12C 109.5 . . ?
C35 C31 H31 104.2 . . ?
C30 C31 C35 117.2(4) . . ?
C30 C31 H31 104.2 . . ?
C30 C31 C32 120.5(4) . . ?
C32 C31 C35 104.7(3) . . ?
C32 C31 H31 104.2 . . ?
C19 C24 H24 107.0 . . ?
C19 C24 C25 112.1(4) . . ?
C25 C24 H24 107.0 . . ?
C26 C24 C19 110.8(4) . . ?
C26 C24 H24 107.0 . . ?
C26 C24 C25 112.4(5) . . ?
C10 C11 H11A 109.5 . . ?
C10 C11 H11B 109.5 . . ?
C10 C11 H11C 109.5 . . ?
H11A C11 H11B 109.5 . . ?
H11A C11 H11C 109.5 . . ?
H11B C11 H11C 109.5 . . ?
Zn1 C30 H30A 106.6 . . ?
Zn1 C30 H30B 106.6 . . ?
C31 C30 Zn1 122.8(3) . . ?
C31 C30 H30A 106.6 . . ?
C31 C30 H30B 106.6 . . ?
H30A C30 H30B 106.6 . . ?
C2 C7 H7A 108.3 . . ?
C2 C7 H7B 105.1 . . ?
C2 C7 C8B 103.6(7) . . ?
C2 C7 C9A 111.7(6) . . ?
C9B C7 C2 118.7(12) . . ?
C9B C7 H7A 108.3 . . ?
C9B C7 C8B 109.2(12) . . ?
C8B C7 H7A 108.3 . . ?
C8A C7 C2 117.2(7) . . ?
C8A C7 H7B 105.1 . . ?
C8A C7 C9A 111.5(8) . . ?
C9A C7 H7B 105.1 . . ?
C27 C28 H28A 109.5 . . ?
C27 C28 H28B 109.5 . . ?
C27 C28 H28C 109.5 . . ?
H28A C28 H28B 109.5 . . ?
H28A C28 H28C 109.5 . . ?
H28B C28 H28C 109.5 . . ?
C33 C32 H32A 110.5 . . ?
C33 C32 H32B 110.5 . . ?
C31 C32 C33 106.3(4) . . ?
C31 C32 H32A 110.5 . . ?
C31 C32 H32B 110.5 . . ?
H32A C32 H32B 108.7 . . ?
C24 C25 H25A 109.5 . . ?
C24 C25 H25B 109.5 . . ?
C24 C25 H25C 109.5 . . ?
H25A C25 H25B 109.5 . . ?
H25A C25 H25C 109.5 . . ?
H25B C25 H25C 109.5 . . ?
C24 C26 H26A 109.5 . . ?
C24 C26 H26B 109.5 . . ?
C24 C26 H26C 109.5 . . ?
H26A C26 H26B 109.5 . . ?
H26A C26 H26C 109.5 . . ?
H26B C26 H26C 109.5 . . ?
C7 C9B H9BA 109.5 . . ?
C7 C9B H9BB 109.5 . . ?
C7 C9B H9BC 109.5 . . ?
H9BA C9B H9BB 109.5 . . ?
H9BA C9B H9BC 109.5 . . ?
H9BB C9B H9BC 109.5 . . ?
C7 C8B H8BA 109.5 . . ?
C7 C8B H8BB 109.5 . . ?
C7 C8B H8BC 109.5 . . ?
H8BA C8B H8BB 109.5 . . ?
H8BA C8B H8BC 109.5 . . ?
H8BB C8B H8BC 109.5 . . ?
C7 C8A H8AA 109.5 . . ?
C7 C8A H8AB 109.5 . . ?
C7 C8A H8AC 109.5 . . ?
H8AA C8A H8AB 109.5 . . ?
H8AA C8A H8AC 109.5 . . ?
H8AB C8A H8AC 109.5 . . ?
C7 C9A H9AA 109.5 . . ?
C7 C9A H9AB 109.5 . . ?
C7 C9A H9AC 109.5 . . ?
H9AA C9A H9AB 109.5 . . ?
H9AA C9A H9AC 109.5 . . ?
H9AB C9A H9AC 109.5 . . ?

loop_
_geom_bond_atom_site_label_1
_geom_bond_atom_site_label_2
_geom_bond_distance
_geom_bond_site_symmetry_2
_geom_bond_publ_flag
Zn1 N1 1.945(3) . ?
Zn1 N2 1.975(3) . ?
Zn1 C30 1.965(4) . ?
N1 C13 1.335(4) . ?
N1 C1 1.451(4) . ?
N2 C15 1.334(4) . ?
N2 C18 1.434(4) . ?
C13 C14 1.407(4) . ?
C13 C16 1.506(4) . ?
C14 H14 0.9300 . ?
C14 C15 1.394(4) . ?
C1 C6 1.399(5) . ?
C1 C2 1.416(5) . ?
C15 C17 1.503(4) . ?
C18 C23 1.420(5) . ?
C18 C19 1.399(5) . ?
C6 C10 1.521(5) . ?
C6 C5 1.385(5) . ?
C16 H16A 0.9600 . ?
C16 H16B 0.9600 . ?
C16 H16C 0.9600 . ?
C23 C22 1.383(5) . ?
C23 C27 1.522(5) . ?
C17 H17A 0.9600 . ?
C17 H17B 0.9600 . ?
C17 H17C 0.9600 . ?
C10 H10 0.9800 . ?
C10 C12 1.528(5) . ?
C10 C11 1.522(6) . ?
C22 H22 0.9300 . ?
C22 C21 1.386(6) . ?
C27 H27 0.9800 . ?
C27 C29 1.522(5) . ?
C27 C28 1.526(6) . ?
C35 H35A 0.9700 . ?
C35 H35B 0.9700 . ?
C35 C34 1.531(5) . ?
C35 C31 1.537(5) . ?
C4 H4 0.9300 . ?
C4 C5 1.386(6) . ?
C4 C3 1.357(6) . ?
C5 H5 0.9300 . ?
C3 H3 0.9300 . ?
C3 C2 1.399(5) . ?
C19 C20 1.393(5) . ?
C19 C24 1.520(5) . ?
C2 C7 1.513(6) . ?
C21 H21 0.9300 . ?
C21 C20 1.393(6) . ?
C33 H33A 0.9700 . ?
C33 H33B 0.9700 . ?
C33 C34 1.538(6) . ?
C33 C32 1.515(6) . ?
C20 H20 0.9300 . ?
C34 H34A 0.9700 . ?
C34 H34B 0.9700 . ?
C29 H29A 0.9600 . ?
C29 H29B 0.9600 . ?
C29 H29C 0.9600 . ?
C12 H12A 0.9600 . ?
C12 H12B 0.9600 . ?
C12 H12C 0.9600 . ?
C31 H31 0.9800 . ?
C31 C30 1.475(6) . ?
C31 C32 1.491(7) . ?
C24 H24 0.9800 . ?
C24 C25 1.522(7) . ?
C24 C26 1.515(7) . ?
C11 H11A 0.9600 . ?
C11 H11B 0.9600 . ?
C11 H11C 0.9600 . ?
C30 H30A 0.9700 . ?
C30 H30B 0.9700 . ?
C7 H7A 0.9800 . ?
C7 H7B 0.9800 . ?
C7 C9B 1.451(15) . ?
C7 C8B 1.623(13) . ?
C7 C8A 1.473(10) . ?
C7 C9A 1.549(10) . ?
C28 H28A 0.9600 . ?
C28 H28B 0.9600 . ?
C28 H28C 0.9600 . ?
C32 H32A 0.9700 . ?
C32 H32B 0.9700 . ?
C25 H25A 0.9600 . ?
C25 H25B 0.9600 . ?
C25 H25C 0.9600 . ?
C26 H26A 0.9600 . ?
C26 H26B 0.9600 . ?
C26 H26C 0.9600 . ?
C9B H9BA 0.9600 . ?
C9B H9BB 0.9600 . ?
C9B H9BC 0.9600 . ?
C8B H8BA 0.9600 . ?
C8B H8BB 0.9600 . ?
C8B H8BC 0.9600 . ?
C8A H8AA 0.9600 . ?
C8A H8AB 0.9600 . ?
C8A H8AC 0.9600 . ?
C9A H9AA 0.9600 . ?
C9A H9AB 0.9600 . ?
C9A H9AC 0.9600 . ?

loop_
_geom_torsion_atom_site_label_1
_geom_torsion_atom_site_label_2
_geom_torsion_atom_site_label_3
_geom_torsion_atom_site_label_4
_geom_torsion
_geom_torsion_site_symmetry_1
_geom_torsion_site_symmetry_2
_geom_torsion_site_symmetry_3
_geom_torsion_site_symmetry_4
_geom_torsion_publ_flag
Zn1 N1 C13 C14 -0.4(5) . . . . ?
Zn1 N1 C13 C16 -179.6(2) . . . . ?
Zn1 N1 C1 C6 92.3(4) . . . . ?
Zn1 N1 C1 C2 -87.4(4) . . . . ?
Zn1 N2 C15 C14 0.7(4) . . . . ?
Zn1 N2 C15 C17 -179.4(2) . . . . ?
Zn1 N2 C18 C23 -88.9(3) . . . . ?
Zn1 N2 C18 C19 85.0(3) . . . . ?
N1 C13 C14 C15 2.1(6) . . . . ?
N1 C1 C6 C10 1.0(5) . . . . ?
N1 C1 C6 C5 -176.2(3) . . . . ?
N1 C1 C2 C3 177.2(3) . . . . ?
N1 C1 C2 C7 -2.8(6) . . . . ?
N2 C18 C23 C22 172.5(3) . . . . ?
N2 C18 C23 C27 -8.1(5) . . . . ?
N2 C18 C19 C20 -172.9(3) . . . . ?
N2 C18 C19 C24 6.6(5) . . . . ?
C13 N1 C1 C6 -89.5(4) . . . . ?
C13 N1 C1 C2 90.8(4) . . . . ?
C13 C14 C15 N2 -2.2(6) . . . . ?
C13 C14 C15 C17 177.8(3) . . . . ?
C1 N1 C13 C14 -178.4(3) . . . . ?
C1 N1 C13 C16 2.4(5) . . . . ?
C1 C6 C10 C12 143.4(4) . . . . ?
C1 C6 C10 C11 -92.4(4) . . . . ?
C1 C6 C5 C4 -2.7(5) . . . . ?
C1 C2 C7 C9B -115.5(14) . . . . ?
C1 C2 C7 C8B 123.4(8) . . . . ?
C1 C2 C7 C8A 91.9(10) . . . . ?
C1 C2 C7 C9A -137.7(7) . . . . ?
C15 N2 C18 C23 93.4(4) . . . . ?
C15 N2 C18 C19 -92.7(4) . . . . ?
C18 N2 C15 C14 178.2(3) . . . . ?
C18 N2 C15 C17 -1.9(5) . . . . ?
C18 C23 C22 C21 0.5(5) . . . . ?
C18 C23 C27 C29 -139.7(3) . . . . ?
C18 C23 C27 C28 95.8(4) . . . . ?
C18 C19 C20 C21 0.3(6) . . . . ?
C18 C19 C24 C25 122.7(4) . . . . ?
C18 C19 C24 C26 -110.8(5) . . . . ?
C6 C1 C2 C3 -2.5(6) . . . . ?
C6 C1 C2 C7 177.6(4) . . . . ?
C16 C13 C14 C15 -178.7(3) . . . . ?
C23 C18 C19 C20 0.8(5) . . . . ?
C23 C18 C19 C24 -179.7(3) . . . . ?
C23 C22 C21 C20 0.5(6) . . . . ?
C10 C6 C5 C4 -180.0(3) . . . . ?
C22 C23 C27 C29 39.6(5) . . . . ?
C22 C23 C27 C28 -84.8(4) . . . . ?
C22 C21 C20 C19 -0.9(6) . . . . ?
C27 C23 C22 C21 -178.9(3) . . . . ?
C35 C31 C30 Zn1 175.7(4) . . . . ?
C35 C31 C32 C33 -32.1(5) . . . . ?
C4 C3 C2 C1 0.8(6) . . . . ?
C4 C3 C2 C7 -179.2(4) . . . . ?
C5 C6 C10 C12 -39.5(5) . . . . ?
C5 C6 C10 C11 84.8(4) . . . . ?
C5 C4 C3 C2 -0.2(6) . . . . ?
C3 C4 C5 C6 1.2(6) . . . . ?
C3 C2 C7 C9B 64.6(15) . . . . ?
C3 C2 C7 C8B -56.6(9) . . . . ?
C3 C2 C7 C8A -88.0(10) . . . . ?
C3 C2 C7 C9A 42.4(8) . . . . ?
C19 C18 C23 C22 -1.2(5) . . . . ?
C19 C18 C23 C27 178.2(3) . . . . ?
C2 C1 C6 C10 -179.4(3) . . . . ?
C2 C1 C6 C5 3.4(6) . . . . ?
C20 C19 C24 C25 -57.8(5) . . . . ?
C20 C19 C24 C26 68.7(6) . . . . ?
C34 C35 C31 C30 156.2(5) . . . . ?
C34 C35 C31 C32 19.8(5) . . . . ?
C34 C33 C32 C31 32.2(5) . . . . ?
C31 C35 C34 C33 -0.3(5) . . . . ?
C24 C19 C20 C21 -179.2(4) . . . . ?
C30 C31 C32 C33 -166.7(5) . . . . ?
C32 C33 C34 C35 -19.1(5) . . . . ?
C32 C31 C30 Zn1 -55.0(7) . . . . ?
